data_4309000
loop_
_publ_author_name
'Yunyin Niu'
'Yinglin Song'
'Hongwei Hou'
'Yu Zhu'

_publ_section_title
;
Synthesis, Structure, and Large Optical Limiting Effect of the First
Coordination Polymeric Cluster Based on an {I@[AgI(inh)]6} Hexagram Block
;
_journal_name_full 'Inorganic Chemistry'
_journal_page_first 2553
_journal_page_last 2559
_journal_paper_doi 10.1021/ic0487023
_journal_volume 44
_journal_year 2005
_chemical_formula_sum 'C72 H60 Ag6 I7 K N24 O12'
_chemical_formula_weight 3028.06
_space_group_IT_number 148
_symmetry_cell_setting rhombohedral
_symmetry_space_group_name_Hall '-R 3'
_symmetry_space_group_name_H-M 'R -3 :H'
_atom_sites_solution_hydrogens geom
_atom_sites_solution_primary direct
_atom_sites_solution_secondary difmap
_audit_creation_method SHELXL-97
_cell_angle_alpha 90.00
_cell_angle_beta 90.00
_cell_angle_gamma 120.00
_cell_formula_units_Z 3
_cell_length_a 20.457(3)
_cell_length_b 20.457(3)
_cell_length_c 18.516(4)
_cell_measurement_reflns_used 340
_cell_measurement_temperature 291(2)
_cell_measurement_theta_max 25.2
_cell_measurement_theta_min 2
_cell_volume 6711(2)
_computing_cell_refinement raxis
_computing_data_collection raxis
_computing_data_reduction raxis
_computing_molecular_graphics texsan
_computing_publication_material texsan
_computing_structure_refinement 'SHELXL-97 (Sheldrick, 1997)'
_computing_structure_solution 'SHELXS-97 (Sheldrick, 1990)'
_diffrn_ambient_temperature 291(2)
_diffrn_measured_fraction_theta_full 0.949
_diffrn_measured_fraction_theta_max 0.949
_diffrn_measurement_device_type R-AXIS-IV
_diffrn_measurement_method 'Oscillation frames'
_diffrn_radiation_monochromator graphite
_diffrn_radiation_source 'fine-focus sealed tube'
_diffrn_radiation_type MoK\a
_diffrn_radiation_wavelength 0.71073
_diffrn_reflns_av_R_equivalents 0.0295
_diffrn_reflns_av_sigmaI/netI 0.0364
_diffrn_reflns_limit_h_max 24
_diffrn_reflns_limit_h_min -15
_diffrn_reflns_limit_k_max 15
_diffrn_reflns_limit_k_min -24
_diffrn_reflns_limit_l_max 18
_diffrn_reflns_limit_l_min -21
_diffrn_reflns_number 6447
_diffrn_reflns_theta_full 25.00
_diffrn_reflns_theta_max 25.00
_diffrn_reflns_theta_min 1.59
_exptl_absorpt_coefficient_mu 3.820
_exptl_absorpt_correction_T_max 0.5154
_exptl_absorpt_correction_T_min 0.5154
_exptl_absorpt_correction_type none
_exptl_crystal_colour red
_exptl_crystal_density_diffrn 2.248
_exptl_crystal_density_method 'not measured'
_exptl_crystal_description prismatic
_exptl_crystal_F_000 4284
_exptl_crystal_size_max 0.20
_exptl_crystal_size_mid 0.20
_exptl_crystal_size_min 0.20
_refine_diff_density_max 0.978
_refine_diff_density_min -1.299
_refine_diff_density_rms 0.088
_refine_ls_extinction_coef 0.000114(12)
_refine_ls_extinction_expression Fc^*^=kFc[1+0.001xFc^2^\l^3^/sin(2\q)]^-1/4^
_refine_ls_extinction_method SHELXL
_refine_ls_goodness_of_fit_ref 1.058
_refine_ls_hydrogen_treatment mixed
_refine_ls_matrix_type full
_refine_ls_number_parameters 194
_refine_ls_number_reflns 2502
_refine_ls_number_restraints 0
_refine_ls_restrained_S_all 1.058
_refine_ls_R_factor_all 0.0588
_refine_ls_R_factor_gt 0.0342
_refine_ls_shift/su_max 0.000
_refine_ls_shift/su_mean 0.000
_refine_ls_structure_factor_coef Fsqd
_refine_ls_weighting_details 'calc w=1/[\s^2^(Fo^2^)+(0.0262P)^2^+35.8551P] where P=(Fo^2^+2Fc^2^)/3'
_refine_ls_weighting_scheme calc
_refine_ls_wR_factor_gt 0.0641
_refine_ls_wR_factor_ref 0.0683
_reflns_number_gt 2066
_reflns_number_total 2502
_reflns_threshold_expression >2sigma(I)
_cod_data_source_file ic0487023si20040915_101758.cif
_cod_data_source_block r3
_cod_depositor_comments
;
The following automatic conversions were performed:
'_symmetry_cell_setting' value 'Rhombohedral' changed to 'rhombohedral'
according to '/home/saulius/struct/CIF-dictionaries/cif_core.dic'
dictionary named 'cif_core.dic' version 2.4.1 from
2010-06-29.

'_exptl_absorpt_correction_type' value 'None' changed to
'none' according to '/home/saulius/struct/CIF-dictionaries/cif_core.dic'
dictionary named 'cif_core.dic' version 2.4.1 from 2010-06-29.

Automatic conversion script
Id: cif_fix_enum 1527 2010-12-29 10:47:43Z saulius 

The following automatic conversions were performed:

data name '_atom_site_symetry_multiplicity' was replaced with
'_atom_site_symmetry_multiplicity' as specified in the replacement
file 'data/replacement-values/replacement_tags.lst'.

Automatic conversion script
Id: cif_correct_tags 9268 2022-04-12 08:56:07Z antanas 
;
_cod_original_cell_volume 6710.6(19)
_cod_original_sg_symbol_H-M 'R -3'
_cod_database_code 4309000

loop_
_symmetry_equiv_pos_as_xyz
'x, y, z'
'-y, x-y, z'
'-x+y, -x, z'
'x+2/3, y+1/3, z+1/3'
'-y+2/3, x-y+1/3, z+1/3'
'-x+y+2/3, -x+1/3, z+1/3'
'x+1/3, y+2/3, z+2/3'
'-y+1/3, x-y+2/3, z+2/3'
'-x+y+1/3, -x+2/3, z+2/3'
'-x, -y, -z'
'y, -x+y, -z'
'x-y, x, -z'
'-x+2/3, -y+1/3, -z+1/3'
'y+2/3, -x+y+1/3, -z+1/3'
'x-y+2/3, x+1/3, -z+1/3'
'-x+1/3, -y+2/3, -z+2/3'
'y+1/3, -x+y+2/3, -z+2/3'
'x-y+1/3, x+2/3, -z+2/3'

loop_
_atom_site_label
_atom_site_type_symbol
_atom_site_fract_x
_atom_site_fract_y
_atom_site_fract_z
_atom_site_U_iso_or_equiv
_atom_site_adp_type
_atom_site_occupancy
_atom_site_symmetry_multiplicity
_atom_site_calc_flag
_atom_site_refinement_flags
_atom_site_disorder_assembly
_atom_site_disorder_group
Ag1 Ag 0.10000(3) -0.07088(3) 0.02951(2) 0.06077(18) Uani 1 1 d . . .
I1 I 0.0000 0.0000 0.0000 0.0452(2) Uani 1 6 d S . .
I2 I 0.24790(2) 0.04507(2) 0.04686(2) 0.05154(15) Uani 1 1 d . . .
O1 O -0.0141(2) -0.1078(2) 0.40968(19) 0.0488(10) Uani 1 1 d . . .
O2 O 0.1286(2) -0.1505(2) 0.5140(2) 0.0511(10) Uani 1 1 d . . .
K1 K 0.0000 0.0000 0.5000 0.0282(6) Uani 1 6 d S . .
N1 N 0.0619(3) -0.0992(2) 0.1519(2) 0.0407(11) Uani 1 1 d . . .
N2 N 0.0250(3) -0.1928(3) 0.4073(2) 0.0429(12) Uani 1 1 d . . .
N3 N 0.0067(3) -0.2124(3) 0.4797(2) 0.0400(11) Uani 1 1 d . . .
N4 N -0.0559(3) -0.2950(2) 0.6911(2) 0.0445(11) Uani 1 1 d . . .
C1 C 0.0780(3) -0.0441(3) 0.1991(3) 0.0430(13) Uani 1 1 d . . .
H1A H 0.1009 0.0051 0.1817 0.052 Uiso 1 1 calc R . .
C2 C 0.0629(3) -0.0551(3) 0.2719(3) 0.0364(12) Uani 1 1 d . . .
H2B H 0.0739 -0.0147 0.3023 0.044 Uiso 1 1 calc R . .
C3 C 0.0310(3) -0.1277(3) 0.2984(2) 0.0290(11) Uani 1 1 d . . .
C4 C 0.0143(3) -0.1860(3) 0.2507(3) 0.0400(13) Uani 1 1 d . . .
H4B H -0.0072 -0.2356 0.2669 0.048 Uiso 1 1 calc R . .
C5 C 0.0302(3) -0.1689(3) 0.1784(3) 0.0423(13) Uani 1 1 d . . .
H5A H 0.0180 -0.2083 0.1464 0.051 Uiso 1 1 calc R . .
C6 C 0.0125(3) -0.1409(3) 0.3768(3) 0.0331(12) Uani 1 1 d . . .
C7 C 0.0618(3) -0.1877(3) 0.5294(3) 0.0342(12) Uani 1 1 d . . .
C8 C -0.0045(3) -0.2594(3) 0.7436(3) 0.0450(14) Uani 1 1 d . . .
H8A H -0.0181 -0.2748 0.7912 0.054 Uiso 1 1 calc R . .
C9 C 0.0670(3) -0.2015(3) 0.7298(3) 0.0476(15) Uani 1 1 d . . .
H9A H 0.1009 -0.1781 0.7674 0.057 Uiso 1 1 calc R . .
C10 C 0.0881(3) -0.1785(3) 0.6601(3) 0.0408(13) Uani 1 1 d . . .
H10A H 0.1369 -0.1402 0.6497 0.049 Uiso 1 1 calc R . .
C11 C 0.0360(3) -0.2129(3) 0.6054(2) 0.0311(11) Uani 1 1 d . . .
C12 C -0.0349(3) -0.2704(3) 0.6237(3) 0.0361(12) Uani 1 1 d . . .
H12A H -0.0702 -0.2934 0.5870 0.043 Uiso 1 1 calc R . .
H2A H 0.050(2) -0.209(2) 0.390(2) 0.014(12) Uiso 1 1 d . . .
H3A H -0.040(3) -0.237(3) 0.491(3) 0.039(16) Uiso 1 1 d . . .

loop_
_atom_site_aniso_label
_atom_site_aniso_U_11
_atom_site_aniso_U_22
_atom_site_aniso_U_33
_atom_site_aniso_U_23
_atom_site_aniso_U_13
_atom_site_aniso_U_12
Ag1 0.0672(3) 0.0514(3) 0.0401(3) -0.0016(2) 0.0045(2) 0.0119(3)
I1 0.0350(3) 0.0350(3) 0.0655(6) 0.000 0.000 0.01750(15)
I2 0.0409(2) 0.0472(2) 0.0594(3) 0.01163(19) -0.00605(18) 0.01673(19)
O1 0.072(3) 0.049(2) 0.040(2) -0.0015(18) 0.012(2) 0.041(2)
O2 0.043(2) 0.049(2) 0.048(2) 0.0040(19) 0.0126(19) 0.013(2)
K1 0.0312(8) 0.0312(8) 0.0224(12) 0.000 0.000 0.0156(4)
N1 0.048(3) 0.041(3) 0.031(2) 0.002(2) 0.002(2) 0.021(2)
N2 0.065(3) 0.062(3) 0.025(2) 0.008(2) 0.012(2) 0.050(3)
N3 0.044(3) 0.058(3) 0.023(2) 0.010(2) 0.008(2) 0.029(3)
N4 0.051(3) 0.042(3) 0.031(2) 0.010(2) 0.003(2) 0.015(2)
C1 0.049(3) 0.034(3) 0.042(3) 0.010(3) 0.003(3) 0.018(3)
C2 0.043(3) 0.034(3) 0.034(3) 0.000(2) 0.001(2) 0.020(3)
C3 0.032(3) 0.031(3) 0.027(3) -0.001(2) -0.001(2) 0.018(2)
C4 0.054(4) 0.031(3) 0.035(3) 0.003(2) 0.003(3) 0.021(3)
C5 0.060(4) 0.040(3) 0.027(3) -0.003(2) 0.000(3) 0.025(3)
C6 0.042(3) 0.031(3) 0.028(3) -0.004(2) -0.004(2) 0.020(2)
C7 0.047(3) 0.029(3) 0.031(3) 0.000(2) 0.005(2) 0.022(3)
C8 0.063(4) 0.043(3) 0.025(3) 0.001(2) -0.004(3) 0.024(3)
C9 0.053(4) 0.048(3) 0.033(3) -0.004(3) -0.014(3) 0.018(3)
C10 0.038(3) 0.038(3) 0.040(3) 0.002(2) -0.002(2) 0.015(3)
C11 0.040(3) 0.030(3) 0.028(2) 0.003(2) 0.001(2) 0.020(2)
C12 0.042(3) 0.032(3) 0.028(3) 0.001(2) -0.006(2) 0.014(3)

loop_
_atom_type_symbol
_atom_type_description
_atom_type_scat_dispersion_real
_atom_type_scat_dispersion_imag
_atom_type_scat_source
C C 0.0033 0.0016 'International Tables Vol C Tables 4.2.6.8 and 6.1.1.4'
H H 0.0000 0.0000 'International Tables Vol C Tables 4.2.6.8 and 6.1.1.4'
N N 0.0061 0.0033 'International Tables Vol C Tables 4.2.6.8 and 6.1.1.4'
O O 0.0106 0.0060 'International Tables Vol C Tables 4.2.6.8 and 6.1.1.4'
Ag Ag -0.8971 1.1015 'International Tables Vol C Tables 4.2.6.8 and 6.1.1.4'
I I -0.4742 1.8119 'International Tables Vol C Tables 4.2.6.8 and 6.1.1.4'
K K 0.2009 0.2494 'International Tables Vol C Tables 4.2.6.8 and 6.1.1.4'

loop_
_geom_angle_atom_site_label_1
_geom_angle_atom_site_label_2
_geom_angle_atom_site_label_3
_geom_angle
_geom_angle_site_symmetry_1
_geom_angle_site_symmetry_3
_geom_angle_publ_flag
N1 Ag1 I2 109.25(11) . 11 ?
N1 Ag1 I2 100.52(11) . . ?
I2 Ag1 I2 129.50(2) 11 . ?
N1 Ag1 I1 94.00(11) . . ?
I2 Ag1 I1 109.219(19) 11 . ?
I2 Ag1 I1 108.293(19) . . ?
N1 Ag1 Ag1 92.83(11) . 11 ?
I2 Ag1 Ag1 54.641(19) 11 11 ?
I2 Ag1 Ag1 162.11(2) . 11 ?
I1 Ag1 Ag1 58.472(3) . 11 ?
N1 Ag1 Ag1 120.12(11) . 12 ?
I2 Ag1 Ag1 129.19(3) 11 12 ?
I2 Ag1 Ag1 53.643(18) . 12 ?
I1 Ag1 Ag1 58.472(3) . 12 ?
Ag1 Ag1 Ag1 109.180(16) 11 12 ?
Ag1 I1 Ag1 180.00(2) 2 11 ?
Ag1 I1 Ag1 63.056(5) 2 12 ?
Ag1 I1 Ag1 116.944(5) 11 12 ?
Ag1 I1 Ag1 116.944(5) 2 3 ?
Ag1 I1 Ag1 63.056(5) 11 3 ?
Ag1 I1 Ag1 180.00(2) 12 3 ?
Ag1 I1 Ag1 116.944(5) 2 . ?
Ag1 I1 Ag1 63.056(5) 11 . ?
Ag1 I1 Ag1 63.056(5) 12 . ?
Ag1 I1 Ag1 116.944(5) 3 . ?
Ag1 I1 Ag1 63.056(5) 2 10 ?
Ag1 I1 Ag1 116.944(5) 11 10 ?
Ag1 I1 Ag1 116.944(5) 12 10 ?
Ag1 I1 Ag1 63.056(5) 3 10 ?
Ag1 I1 Ag1 180.00(2) . 10 ?
Ag1 I2 Ag1 71.72(2) 12 . ?
C6 O1 K1 151.3(4) . . ?
O1 K1 O1 84.82(11) 3 . ?
O1 K1 O1 95.18(11) 3 11_556 ?
O1 K1 O1 95.18(11) . 11_556 ?
O1 K1 O1 95.18(11) 3 10_556 ?
O1 K1 O1 180.0 . 10_556 ?
O1 K1 O1 84.82(11) 11_556 10_556 ?
O1 K1 O1 180.0 3 12_556 ?
O1 K1 O1 95.18(11) . 12_556 ?
O1 K1 O1 84.82(11) 11_556 12_556 ?
O1 K1 O1 84.82(11) 10_556 12_556 ?
O1 K1 O1 84.82(11) 3 2 ?
O1 K1 O1 84.82(11) . 2 ?
O1 K1 O1 180.0 11_556 2 ?
O1 K1 O1 95.18(11) 10_556 2 ?
O1 K1 O1 95.18(11) 12_556 2 ?
C1 N1 C5 116.5(4) . . ?
C1 N1 Ag1 120.6(3) . . ?
C5 N1 Ag1 122.6(3) . . ?
C6 N2 N3 120.2(5) . . ?
C6 N2 H2A 125(3) . . ?
N3 N2 H2A 114(3) . . ?
C7 N3 N2 119.7(5) . . ?
C7 N3 H3A 122(4) . . ?
N2 N3 H3A 118(4) . . ?
C12 N4 C8 117.0(5) . . ?
N1 C1 C2 124.4(5) . . ?
N1 C1 H1A 117.8 . . ?
C2 C1 H1A 117.8 . . ?
C1 C2 C3 118.0(5) . . ?
C1 C2 H2B 121.0 . . ?
C3 C2 H2B 121.0 . . ?
C2 C3 C4 118.8(4) . . ?
C2 C3 C6 118.8(4) . . ?
C4 C3 C6 122.3(4) . . ?
C5 C4 C3 118.3(5) . . ?
C5 C4 H4B 120.8 . . ?
C3 C4 H4B 120.8 . . ?
N1 C5 C4 123.8(5) . . ?
N1 C5 H5A 118.1 . . ?
C4 C5 H5A 118.1 . . ?
O1 C6 N2 123.1(5) . . ?
O1 C6 C3 121.9(4) . . ?
N2 C6 C3 115.0(4) . . ?
O2 C7 N3 122.8(5) . . ?
O2 C7 C11 121.7(5) . . ?
N3 C7 C11 115.3(5) . . ?
N4 C8 C9 122.6(5) . . ?
N4 C8 H8A 118.7 . . ?
C9 C8 H8A 118.7 . . ?
C10 C9 C8 119.5(5) . . ?
C10 C9 H9A 120.3 . . ?
C8 C9 H9A 120.3 . . ?
C9 C10 C11 119.1(5) . . ?
C9 C10 H10A 120.5 . . ?
C11 C10 H10A 120.5 . . ?
C12 C11 C10 118.0(4) . . ?
C12 C11 C7 124.3(4) . . ?
C10 C11 C7 117.6(5) . . ?
N4 C12 C11 123.8(5) . . ?
N4 C12 H12A 118.1 . . ?
C11 C12 H12A 118.1 . . ?

loop_
_geom_bond_atom_site_label_1
_geom_bond_atom_site_label_2
_geom_bond_distance
_geom_bond_site_symmetry_2
_geom_bond_publ_flag
Ag1 N1 2.372(4) . ?
Ag1 I2 2.7414(7) 11 ?
Ag1 I2 2.7762(7) . ?
Ag1 I1 3.0906(7) . ?
Ag1 Ag1 3.2322(8) 11 ?
Ag1 Ag1 3.2322(8) 12 ?
I1 Ag1 3.0906(7) 2 ?
I1 Ag1 3.0906(7) 11 ?
I1 Ag1 3.0906(7) 12 ?
I1 Ag1 3.0906(7) 3 ?
I1 Ag1 3.0906(7) 10 ?
I2 Ag1 2.7414(7) 12 ?
O1 C6 1.222(6) . ?
O1 K1 2.666(4) . ?
O2 C7 1.220(6) . ?
K1 O1 2.666(4) 3 ?
K1 O1 2.666(4) 11_556 ?
K1 O1 2.666(4) 10_556 ?
K1 O1 2.666(4) 12_556 ?
K1 O1 2.666(4) 2 ?
N1 C1 1.330(7) . ?
N1 C5 1.330(7) . ?
N2 C6 1.336(6) . ?
N2 N3 1.396(6) . ?
N2 H2A 0.80(4) . ?
N3 C7 1.344(7) . ?
N3 H3A 0.86(5) . ?
N4 C12 1.334(6) . ?
N4 C8 1.347(7) . ?
C1 C2 1.375(7) . ?
C1 H1A 0.9300 . ?
C2 C3 1.380(7) . ?
C2 H2B 0.9300 . ?
C3 C4 1.383(7) . ?
C3 C6 1.491(7) . ?
C4 C5 1.380(7) . ?
C4 H4B 0.9300 . ?
C5 H5A 0.9300 . ?
C7 C11 1.500(7) . ?
C8 C9 1.369(8) . ?
C8 H8A 0.9300 . ?
C9 C10 1.367(7) . ?
C9 H9A 0.9300 . ?
C10 C11 1.382(7) . ?
C10 H10A 0.9300 . ?
C11 C12 1.377(7) . ?
C12 H12A 0.9300 . ?

loop_
_geom_torsion_atom_site_label_1
_geom_torsion_atom_site_label_2
_geom_torsion_atom_site_label_3
_geom_torsion_atom_site_label_4
_geom_torsion
_geom_torsion_site_symmetry_1
_geom_torsion_site_symmetry_2
_geom_torsion_site_symmetry_3
_geom_torsion_site_symmetry_4
_geom_torsion_publ_flag
N1 Ag1 I1 Ag1 89.13(11) . . . 2 ?
I2 Ag1 I1 Ag1 -158.882(14) 11 . . 2 ?
I2 Ag1 I1 Ag1 -13.33(3) . . . 2 ?
Ag1 Ag1 I1 Ag1 180.0 11 . . 2 ?
Ag1 Ag1 I1 Ag1 -34.05(3) 12 . . 2 ?
N1 Ag1 I1 Ag1 -90.87(11) . . . 11 ?
I2 Ag1 I1 Ag1 21.118(14) 11 . . 11 ?
I2 Ag1 I1 Ag1 166.67(3) . . . 11 ?
Ag1 Ag1 I1 Ag1 145.95(3) 12 . . 11 ?
N1 Ag1 I1 Ag1 123.19(11) . . . 12 ?
I2 Ag1 I1 Ag1 -124.83(3) 11 . . 12 ?
I2 Ag1 I1 Ag1 20.722(10) . . . 12 ?
Ag1 Ag1 I1 Ag1 -145.95(3) 11 . . 12 ?
N1 Ag1 I1 Ag1 -56.81(11) . . . 3 ?
I2 Ag1 I1 Ag1 55.17(3) 11 . . 3 ?
I2 Ag1 I1 Ag1 -159.278(10) . . . 3 ?
Ag1 Ag1 I1 Ag1 34.05(3) 11 . . 3 ?
Ag1 Ag1 I1 Ag1 180.0 12 . . 3 ?
N1 Ag1 I1 Ag1 -133(32) . . . 10 ?
I2 Ag1 I1 Ag1 -21(32) 11 . . 10 ?
I2 Ag1 I1 Ag1 124(32) . . . 10 ?
Ag1 Ag1 I1 Ag1 -42(32) 11 . . 10 ?
Ag1 Ag1 I1 Ag1 104(32) 12 . . 10 ?
N1 Ag1 I2 Ag1 -119.81(11) . . . 12 ?
I2 Ag1 I2 Ag1 114.21(4) 11 . . 12 ?
I1 Ag1 I2 Ag1 -21.994(11) . . . 12 ?
Ag1 Ag1 I2 Ag1 17.77(7) 11 . . 12 ?
C6 O1 K1 O1 140.6(7) . . . 3 ?
C6 O1 K1 O1 -124.7(7) . . . 11_556 ?
C6 O1 K1 O1 103(100) . . . 10_556 ?
C6 O1 K1 O1 -39.4(7) . . . 12_556 ?
C6 O1 K1 O1 55.3(7) . . . 2 ?
I2 Ag1 N1 C1 -176.0(4) 11 . . . ?
I2 Ag1 N1 C1 45.4(4) . . . . ?
I1 Ag1 N1 C1 -64.1(4) . . . . ?
Ag1 Ag1 N1 C1 -122.6(4) 11 . . . ?
Ag1 Ag1 N1 C1 -8.5(4) 12 . . . ?
I2 Ag1 N1 C5 10.2(4) 11 . . . ?
I2 Ag1 N1 C5 -128.4(4) . . . . ?
I1 Ag1 N1 C5 122.2(4) . . . . ?
Ag1 Ag1 N1 C5 63.6(4) 11 . . . ?
Ag1 Ag1 N1 C5 177.8(4) 12 . . . ?
C6 N2 N3 C7 -105.4(6) . . . . ?
C5 N1 C1 C2 -1.0(8) . . . . ?
Ag1 N1 C1 C2 -175.1(4) . . . . ?
N1 C1 C2 C3 2.0(8) . . . . ?
C1 C2 C3 C4 -1.3(7) . . . . ?
C1 C2 C3 C6 -178.5(5) . . . . ?
C2 C3 C4 C5 -0.2(8) . . . . ?
C6 C3 C4 C5 177.0(5) . . . . ?
C1 N1 C5 C4 -0.6(8) . . . . ?
Ag1 N1 C5 C4 173.4(4) . . . . ?
C3 C4 C5 N1 1.2(9) . . . . ?
K1 O1 C6 N2 80.0(9) . . . . ?
K1 O1 C6 C3 -102.1(7) . . . . ?
N3 N2 C6 O1 0.8(8) . . . . ?
N3 N2 C6 C3 -177.2(5) . . . . ?
C2 C3 C6 O1 39.9(7) . . . . ?
C4 C3 C6 O1 -137.3(5) . . . . ?
C2 C3 C6 N2 -142.2(5) . . . . ?
C4 C3 C6 N2 40.7(7) . . . . ?
N2 N3 C7 O2 -2.6(8) . . . . ?
N2 N3 C7 C11 -179.2(4) . . . . ?
C12 N4 C8 C9 -1.4(8) . . . . ?
N4 C8 C9 C10 -0.4(9) . . . . ?
C8 C9 C10 C11 1.7(8) . . . . ?
C9 C10 C11 C12 -1.4(8) . . . . ?
C9 C10 C11 C7 -178.2(5) . . . . ?
O2 C7 C11 C12 -161.7(5) . . . . ?
N3 C7 C11 C12 15.0(7) . . . . ?
O2 C7 C11 C10 14.8(7) . . . . ?
N3 C7 C11 C10 -168.5(4) . . . . ?
C8 N4 C12 C11 1.7(8) . . . . ?
C10 C11 C12 N4 -0.4(8) . . . . ?
C7 C11 C12 N4 176.2(5) . . . . ?
